data_2237748
loop_
_publ_author_name
'Reichelt, Martin'
'Reuter, Hans'

_publ_section_title
;
 Diacetatodi-<i>tert</i>-butyltin(IV)
;
_journal_coeditor_code AA2086
_journal_issue 5
_journal_name_full 'Acta Crystallographica Section E'
_journal_page_first m254
_journal_paper_doi 10.1107/S1600536813009185
_journal_volume 69
_journal_year 2013
_chemical_formula_iupac '[Sn (C4 H9)2 (C2 H3 O2)2]'
_chemical_formula_moiety 'C12 H24 O4 Sn'
_chemical_formula_sum 'C12 H24 O4 Sn'
_chemical_formula_weight 351.00
_chemical_name_systematic
;
Diacetatodi-<i>tert</i>-butyltin(IV)
;
_space_group_IT_number 14
_symmetry_cell_setting monoclinic
_symmetry_space_group_name_Hall '-P 2yn'
_symmetry_space_group_name_H-M 'P 1 21/n 1'
_atom_sites_solution_hydrogens geom
_atom_sites_solution_primary direct
_atom_sites_solution_secondary difmap
_audit_creation_method SHELXL-97
_cell_angle_alpha 90.00
_cell_angle_beta 95.462(2)
_cell_angle_gamma 90.00
_cell_formula_units_Z 4
_cell_length_a 6.1039(3)
_cell_length_b 15.3928(7)
_cell_length_c 15.9601(8)
_cell_measurement_reflns_used 6480
_cell_measurement_temperature 100(2)
_cell_measurement_theta_max 25.65
_cell_measurement_theta_min 2.56
_cell_volume 1492.74(12)
_computing_cell_refinement 'SAINT (Bruker, 2009)'
_computing_data_collection 'APEX2 (Bruker, 2009)'
_computing_data_reduction 'SAINT (Bruker, 2009)'
_computing_molecular_graphics
;
DIAMOND (Brandenburg, 2006) and Mercury
(Macrae <i>et al.</i>, 2008)
;
_computing_publication_material 'SHELXTL (Sheldrick, 2008)'
_computing_structure_refinement 'SHELXL97 (Sheldrick, 2008)'
_computing_structure_solution 'SHELXS97 (Sheldrick, 2008)'
_diffrn_ambient_temperature 100(2)
_diffrn_measured_fraction_theta_full 1.000
_diffrn_measured_fraction_theta_max 1.000
_diffrn_measurement_device_type 'Bruker APEXII CCD'
_diffrn_measurement_method '\f and \w scans'
_diffrn_radiation_monochromator graphite
_diffrn_radiation_source 'fine-focus sealed tube'
_diffrn_radiation_type MoK\a
_diffrn_radiation_wavelength 0.71073
_diffrn_reflns_av_R_equivalents 0.0808
_diffrn_reflns_av_sigmaI/netI 0.0316
_diffrn_reflns_limit_h_max 8
_diffrn_reflns_limit_h_min -8
_diffrn_reflns_limit_k_max 19
_diffrn_reflns_limit_k_min -20
_diffrn_reflns_limit_l_max 21
_diffrn_reflns_limit_l_min -21
_diffrn_reflns_number 76636
_diffrn_reflns_theta_full 28.00
_diffrn_reflns_theta_max 28.00
_diffrn_reflns_theta_min 1.84
_exptl_absorpt_coefficient_mu 1.713
_exptl_absorpt_correction_T_max 0.9393
_exptl_absorpt_correction_T_min 0.7905
_exptl_absorpt_correction_type multi-scan
_exptl_absorpt_process_details '(SADABS; Bruker, 2009)'
_exptl_crystal_colour colourless
_exptl_crystal_density_diffrn 1.562
_exptl_crystal_density_method 'not measured'
_exptl_crystal_description block
_exptl_crystal_F_000 712
_exptl_crystal_size_max 0.14
_exptl_crystal_size_mid 0.06
_exptl_crystal_size_min 0.04
_refine_diff_density_max 0.587
_refine_diff_density_min -0.507
_refine_ls_extinction_coef 0.00201(16)
_refine_ls_extinction_expression Fc^*^=kFc[1+0.001xFc^2^\l^3^/sin(2\q)]^-1/4^
_refine_ls_extinction_method SHELXL
_refine_ls_goodness_of_fit_ref 1.037
_refine_ls_hydrogen_treatment constr
_refine_ls_matrix_type full
_refine_ls_number_parameters 167
_refine_ls_number_reflns 3590
_refine_ls_number_restraints 0
_refine_ls_restrained_S_all 1.037
_refine_ls_R_factor_all 0.0333
_refine_ls_R_factor_gt 0.0226
_refine_ls_shift/su_max 0.002
_refine_ls_shift/su_mean 0.000
_refine_ls_structure_factor_coef Fsqd
_refine_ls_weighting_details 'calc w=1/[\s^2^(Fo^2^)+(0.0133P)^2^+1.0511P] where P=(Fo^2^+2Fc^2^)/3'
_refine_ls_weighting_scheme calc
_refine_ls_wR_factor_gt 0.0426
_refine_ls_wR_factor_ref 0.0455
_reflns_number_gt 2980
_reflns_number_total 3590
_reflns_threshold_expression >2sigma(I)
_cod_data_source_file aa2086.cif
_cod_data_source_block I
_cod_original_sg_symbol_H-M 'P 21/n '
_cod_database_code 2237748
_cod_database_fobs_code 2237748

loop_
_symmetry_equiv_pos_as_xyz
'x, y, z'
'-x+1/2, y+1/2, -z+1/2'
'-x, -y, -z'
'x-1/2, -y-1/2, z-1/2'

loop_
_atom_site_type_symbol
_atom_site_label
_atom_site_fract_x
_atom_site_fract_y
_atom_site_fract_z
_atom_site_U_iso_or_equiv
_atom_site_adp_type
_atom_site_calc_flag
_atom_site_refinement_flags
_atom_site_occupancy
_atom_site_symmetry_multiplicity
Sn Sn1 0.19140(2) 0.295768(9) 0.285075(8) 0.01333(6) Uani d . 1 1
C C11 0.0432(3) 0.20445(14) 0.19231(13) 0.0162(4) Uani d . 1 1
C C12 -0.1709(3) 0.24192(16) 0.14968(14) 0.0257(5) Uani d . 1 1
H H12A -0.2374 0.2001 0.1085 0.031(2) Uiso calc R 1 1
H H12B -0.1396 0.2962 0.1211 0.031(2) Uiso calc R 1 1
H H12C -0.2730 0.2534 0.1922 0.031(2) Uiso calc R 1 1
C C13 0.2095(4) 0.18975(15) 0.12781(13) 0.0216(5) Uani d . 1 1
H H13A 0.3485 0.1689 0.1566 0.031(2) Uiso calc R 1 1
H H13B 0.2350 0.2445 0.0990 0.031(2) Uiso calc R 1 1
H H13C 0.1515 0.1464 0.0865 0.031(2) Uiso calc R 1 1
C C14 -0.0036(4) 0.11881(15) 0.23553(14) 0.0259(5) Uani d . 1 1
H H14A -0.1128 0.1285 0.2758 0.031(2) Uiso calc R 1 1
H H14B 0.1327 0.0966 0.2654 0.031(2) Uiso calc R 1 1
H H14C -0.0609 0.0764 0.1932 0.031(2) Uiso calc R 1 1
C C21 0.0894(3) 0.38924(14) 0.37595(12) 0.0161(4) Uani d . 1 1
C C22 -0.0723(4) 0.34722(15) 0.43092(14) 0.0245(5) Uani d . 1 1
H H22A -0.1180 0.3900 0.4713 0.030(2) Uiso calc R 1 1
H H22B -0.0011 0.2980 0.4614 0.030(2) Uiso calc R 1 1
H H22C -0.2016 0.3267 0.3953 0.030(2) Uiso calc R 1 1
C C23 0.2995(4) 0.41692(15) 0.42919(14) 0.0243(5) Uani d . 1 1
H H23A 0.2626 0.4591 0.4717 0.030(2) Uiso calc R 1 1
H H23B 0.4014 0.4435 0.3928 0.030(2) Uiso calc R 1 1
H H23C 0.3689 0.3659 0.4572 0.030(2) Uiso calc R 1 1
C C24 -0.0185(4) 0.46712(15) 0.33009(14) 0.0249(5) Uani d . 1 1
H H24A -0.1502 0.4481 0.2950 0.030(2) Uiso calc R 1 1
H H24B 0.0852 0.4936 0.2944 0.030(2) Uiso calc R 1 1
H H24C -0.0601 0.5098 0.3713 0.030(2) Uiso calc R 1 1
O O11 0.4677(2) 0.22581(9) 0.33641(9) 0.0198(3) Uani d . 1 1
O O12 0.1995(3) 0.18113(10) 0.40892(10) 0.0251(4) Uani d . 1 1
C C15 0.3940(4) 0.17649(14) 0.39399(13) 0.0203(5) Uani d . 1 1
C C16 0.5546(4) 0.11407(16) 0.43777(14) 0.0265(5) Uani d . 1 1
H H16A 0.5282 0.1099 0.4973 0.037(4) Uiso calc R 1 1
H H16B 0.7049 0.1347 0.4333 0.037(4) Uiso calc R 1 1
H H16C 0.5357 0.0567 0.4114 0.037(4) Uiso calc R 1 1
O O21 0.4416(2) 0.36282(9) 0.23048(9) 0.0178(3) Uani d . 1 1
O O22 0.1404(2) 0.41038(10) 0.15759(9) 0.0231(3) Uani d . 1 1
C C25 0.3440(4) 0.40733(13) 0.16819(13) 0.0185(5) Uani d . 1 1
C C26 0.4899(4) 0.45081(15) 0.11080(14) 0.0240(5) Uani d . 1 1
H H26A 0.5160 0.4114 0.0646 0.038(4) Uiso calc R 1 1
H H26B 0.6306 0.4656 0.1423 0.038(4) Uiso calc R 1 1
H H26C 0.4188 0.5039 0.0879 0.038(4) Uiso calc R 1 1

loop_
_atom_site_aniso_label
_atom_site_aniso_U_11
_atom_site_aniso_U_22
_atom_site_aniso_U_33
_atom_site_aniso_U_12
_atom_site_aniso_U_13
_atom_site_aniso_U_23
Sn1 0.01484(8) 0.01307(8) 0.01231(8) 0.00027(6) 0.00240(5) -0.00084(6)
C11 0.0158(10) 0.0177(11) 0.0156(10) -0.0010(8) 0.0038(8) -0.0048(8)
C12 0.0162(11) 0.0342(14) 0.0260(12) 0.0018(10) -0.0017(9) -0.0072(10)
C13 0.0222(11) 0.0235(13) 0.0194(11) -0.0006(9) 0.0037(9) -0.0078(9)
C14 0.0294(13) 0.0220(12) 0.0276(12) -0.0095(10) 0.0089(10) -0.0041(10)
C21 0.0153(10) 0.0166(11) 0.0167(10) 0.0006(8) 0.0028(8) -0.0051(8)
C22 0.0249(12) 0.0239(13) 0.0265(12) 0.0005(10) 0.0128(10) -0.0036(10)
C23 0.0246(12) 0.0266(13) 0.0216(12) -0.0006(10) 0.0018(9) -0.0093(9)
C24 0.0303(13) 0.0204(12) 0.0246(12) 0.0065(10) 0.0057(10) -0.0020(9)
O11 0.0211(8) 0.0180(8) 0.0199(8) 0.0020(6) -0.0005(6) 0.0035(6)
O12 0.0273(9) 0.0222(9) 0.0263(9) 0.0039(7) 0.0055(7) 0.0017(7)
C15 0.0286(13) 0.0147(11) 0.0166(11) 0.0014(9) -0.0025(9) -0.0031(8)
C16 0.0337(13) 0.0229(12) 0.0221(12) 0.0072(10) -0.0024(10) 0.0049(10)
O21 0.0192(8) 0.0172(8) 0.0174(7) -0.0003(6) 0.0046(6) 0.0027(6)
O22 0.0226(9) 0.0267(9) 0.0202(8) 0.0019(7) 0.0028(6) 0.0013(6)
C25 0.0279(12) 0.0137(11) 0.0147(10) -0.0021(9) 0.0055(9) -0.0036(8)
C26 0.0304(13) 0.0215(13) 0.0209(12) -0.0012(10) 0.0076(10) 0.0030(9)

loop_
_atom_type_symbol
_atom_type_description
_atom_type_scat_dispersion_real
_atom_type_scat_dispersion_imag
_atom_type_scat_source
C C 0.0033 0.0016 'International Tables Vol C Tables 4.2.6.8 and 6.1.1.4'
H H 0.0000 0.0000 'International Tables Vol C Tables 4.2.6.8 and 6.1.1.4'
O O 0.0106 0.0060 'International Tables Vol C Tables 4.2.6.8 and 6.1.1.4'
Sn Sn -0.6537 1.4246 'International Tables Vol C Tables 4.2.6.8 and 6.1.1.4'

loop_
_geom_angle_atom_site_label_1
_geom_angle_atom_site_label_2
_geom_angle_atom_site_label_3
_geom_angle
O21 Sn1 O11 79.93(6)
O21 Sn1 C11 107.88(7)
O11 Sn1 C11 101.58(7)
O21 Sn1 C21 102.54(7)
O11 Sn1 C21 110.43(7)
C11 Sn1 C21 138.97(7)
C14 C11 C12 109.77(18)
C14 C11 C13 109.93(18)
C12 C11 C13 110.51(17)
C14 C11 Sn1 109.51(14)
C12 C11 Sn1 109.99(14)
C13 C11 Sn1 107.09(13)
C11 C12 H12A 109.5
C11 C12 H12B 109.5
H12A C12 H12B 109.5
C11 C12 H12C 109.5
H12A C12 H12C 109.5
H12B C12 H12C 109.5
C11 C13 H13A 109.5
C11 C13 H13B 109.5
H13A C13 H13B 109.5
C11 C13 H13C 109.5
H13A C13 H13C 109.5
H13B C13 H13C 109.5
C11 C14 H14A 109.5
C11 C14 H14B 109.5
H14A C14 H14B 109.5
C11 C14 H14C 109.5
H14A C14 H14C 109.5
H14B C14 H14C 109.5
C24 C21 C22 109.65(17)
C24 C21 C23 110.46(18)
C22 C21 C23 110.65(17)
C24 C21 Sn1 109.79(13)
C22 C21 Sn1 110.17(14)
C23 C21 Sn1 106.07(13)
C21 C22 H22A 109.5
C21 C22 H22B 109.5
H22A C22 H22B 109.5
C21 C22 H22C 109.5
H22A C22 H22C 109.5
H22B C22 H22C 109.5
C21 C23 H23A 109.5
C21 C23 H23B 109.5
H23A C23 H23B 109.5
C21 C23 H23C 109.5
H23A C23 H23C 109.5
H23B C23 H23C 109.5
C21 C24 H24A 109.5
C21 C24 H24B 109.5
H24A C24 H24B 109.5
C21 C24 H24C 109.5
H24A C24 H24C 109.5
H24B C24 H24C 109.5
C15 O11 Sn1 104.81(13)
O12 C15 O11 120.3(2)
O12 C15 C16 123.1(2)
O11 C15 C16 116.6(2)
C15 C16 H16A 109.5
C15 C16 H16B 109.5
H16A C16 H16B 109.5
C15 C16 H16C 109.5
H16A C16 H16C 109.5
H16B C16 H16C 109.5
C25 O21 Sn1 106.07(13)
O22 C25 O21 120.25(19)
O22 C25 C26 123.21(19)
O21 C25 C26 116.51(19)
C25 C26 H26A 109.5
C25 C26 H26B 109.5
H26A C26 H26B 109.5
C25 C26 H26C 109.5
H26A C26 H26C 109.5
H26B C26 H26C 109.5

loop_
_geom_bond_atom_site_label_1
_geom_bond_atom_site_label_2
_geom_bond_distance
_geom_bond_publ_flag
Sn1 O21 2.1001(14) yes
Sn1 O11 2.1002(14) yes
Sn1 C11 2.175(2) yes
Sn1 C21 2.176(2) yes
C11 C14 1.527(3) ?
C11 C12 1.528(3) ?
C11 C13 1.530(3) ?
C12 H12A 0.9800 ?
C12 H12B 0.9800 ?
C12 H12C 0.9800 ?
C13 H13A 0.9800 ?
C13 H13B 0.9800 ?
C13 H13C 0.9800 ?
C14 H14A 0.9800 ?
C14 H14B 0.9800 ?
C14 H14C 0.9800 ?
C21 C24 1.522(3) ?
C21 C22 1.525(3) ?
C21 C23 1.530(3) ?
C22 H22A 0.9800 ?
C22 H22B 0.9800 ?
C22 H22C 0.9800 ?
C23 H23A 0.9800 ?
C23 H23B 0.9800 ?
C23 H23C 0.9800 ?
C24 H24A 0.9800 ?
C24 H24B 0.9800 ?
C24 H24C 0.9800 ?
O11 C15 1.304(3) yes
O12 C15 1.235(3) yes
C15 C16 1.497(3) ?
C16 H16A 0.9800 ?
C16 H16B 0.9800 ?
C16 H16C 0.9800 ?
O21 C25 1.304(3) yes
O22 C25 1.239(3) yes
C25 C26 1.495(3) ?
C26 H26A 0.9800 ?
C26 H26B 0.9800 ?
C26 H26C 0.9800 ?

loop_
_geom_hbond_atom_site_label_D
_geom_hbond_atom_site_label_H
_geom_hbond_atom_site_label_A
_geom_hbond_site_symmetry_A
_geom_hbond_distance_DH
_geom_hbond_distance_HA
_geom_hbond_distance_DA
_geom_hbond_angle_DHA
C12 H12C O21 1_455 0.98 2.54 3.362(3) 141.5
C22 H22C O11 1_455 0.98 2.65 3.584(3) 160.0
C16 H16C O22 2_545 0.98 2.69 3.636(3) 163.2
C16 H16A O22 4_666 0.98 2.60 3.518(3) 155.2
